data_7112195
loop_
_publ_author_name
'Perutz, Robin N'
'Jasim, Naser A'
'Procacci, Barbara'
'Whitwood, Adrian C'

_publ_section_title
;
 Oxidative addition of ether O-methyl bonds at a Pt(0) centre
;
_journal_name_full Chem.Commun.
_journal_page_first 3914
_journal_paper_doi 10.1039/C4CC00853G
_journal_volume 50
_journal_year 2014
_chemical_formula_moiety 'C37 H57 F5 O P2 Pt'
_chemical_formula_sum 'C37 H57 F5 O P2 Pt'
_chemical_formula_weight 869.86
_chemical_name_systematic
;
 ? 
;
_space_group_crystal_system monoclinic
_space_group_IT_number 14
_space_group_name_Hall '-P 2yn'
_space_group_name_H-M_alt 'P 1 21/n 1'
_symmetry_space_group_name_Hall '-P 2yn'
_symmetry_space_group_name_H-M 'P 1 21/n 1'
_atom_sites_solution_hydrogens geom
_atom_sites_solution_primary direct
_atom_sites_solution_secondary difmap
_audit_creation_date 2013-10-07
_audit_creation_method
;
Olex2 1.2
(compiled 2013.09.17 svn.r2790 for OlexSys, GUI svn.r4601)
;
_cell_angle_alpha 90.00
_cell_angle_beta 103.677(5)
_cell_angle_gamma 90.00
_cell_formula_units_Z 4
_cell_length_a 9.8789(6)
_cell_length_b 26.7643(10)
_cell_length_c 13.7600(5)
_cell_measurement_reflns_used 16415
_cell_measurement_temperature 110.0
_cell_measurement_theta_max 29.0222
_cell_measurement_theta_min 2.8796
_cell_volume 3535.0(3)
_computing_cell_refinement
;
CrysAlisPro, Oxford Diffraction Ltd.,
Version 1.171.34.44 (release 25-10-2010 CrysAlis171 .NET)
(compiled Oct 25 2010,18:11:34)
;
_computing_data_collection
;
CrysAlisPro, Oxford Diffraction Ltd.,
Version 1.171.34.44 (release 25-10-2010 CrysAlis171 .NET)
(compiled Oct 25 2010,18:11:34)
;
_computing_data_reduction
;
CrysAlisPro, Oxford Diffraction Ltd.,
Version 1.171.34.44 (release 25-10-2010 CrysAlis171 .NET)
(compiled Oct 25 2010,18:11:34)
;
_computing_molecular_graphics
;
O. V. Dolomanov, L. J. Bourhis, R. J. Gildea, J. A. K. Howard and H. Puschmann,
OLEX2: a complete structure solution, refinement and analysis program.
J. Appl. Cryst. (2009). 42, 339-341.
;
_computing_publication_material
;
O. V. Dolomanov, L. J. Bourhis, R. J. Gildea, J. A. K. Howard and H. Puschmann,
OLEX2: a complete structure solution, refinement and analysis program.
J. Appl. Cryst. (2009). 42, 339-341.
;
_computing_structure_refinement
;
SHELX, G.M. Sheldrick, Acta Cryst.
(2008). A64, 112-122
;
_computing_structure_solution
;
SHELX, G.M. Sheldrick, Acta Cryst.
(2008). A64, 112-122
;
_diffrn_ambient_temperature 110.0
_diffrn_detector_area_resol_mean 16.1450
_diffrn_measured_fraction_theta_full 0.998
_diffrn_measured_fraction_theta_max 0.998
_diffrn_measurement_details
;
  1 omega  -49.00   50.00   1.0000    5.8000
omega____ theta____ kappa____ phi______ frames
    -      -17.6138    0.0000 -180.0000 99

  2 omega   -4.00   62.00   1.0000    5.8000
omega____ theta____ kappa____ phi______ frames
    -       18.8638 -113.0000  114.0000 66

  3 omega   16.00   67.00   1.0000    5.8000
omega____ theta____ kappa____ phi______ frames
    -       18.8638 -113.0000  -25.0000 51

  4 omega  -17.00    8.00   1.0000    5.8000
omega____ theta____ kappa____ phi______ frames
    -      -17.6138  -37.0000 -180.0000 25

  5 omega   37.00   78.00   1.0000    5.8000
omega____ theta____ kappa____ phi______ frames
    -       18.8638   77.0000    0.0000 41

  6 omega  -53.00  -28.00   1.0000    5.8000
omega____ theta____ kappa____ phi______ frames
    -       18.8638  -37.0000 -150.0000 25

  7 omega   19.00   45.00   1.0000    5.8000
omega____ theta____ kappa____ phi______ frames
    -       18.8638  -37.0000 -150.0000 26

  8 omega   13.00   41.00   1.0000    5.8000
omega____ theta____ kappa____ phi______ frames
    -       18.8638  -37.0000 -120.0000 28

  9 omega   20.00   46.00   1.0000    5.8000
omega____ theta____ kappa____ phi______ frames
    -       18.8638  -77.0000   30.0000 26
;
_diffrn_measurement_device_type 'SuperNova, Single source at offset), Eos'
_diffrn_measurement_method '\w scans'
_diffrn_orient_matrix_UB_11 0.0015976000
_diffrn_orient_matrix_UB_12 0.0244824000
_diffrn_orient_matrix_UB_13 0.0199374000
_diffrn_orient_matrix_UB_21 -0.0319055000
_diffrn_orient_matrix_UB_22 -0.0088897000
_diffrn_orient_matrix_UB_23 0.0376946000
_diffrn_orient_matrix_UB_31 0.0664959000
_diffrn_orient_matrix_UB_32 -0.0048974000
_diffrn_orient_matrix_UB_33 0.0313373000
_diffrn_radiation_monochromator mirror
_diffrn_radiation_type 'Mo K\a'
_diffrn_radiation_wavelength 0.7107
_diffrn_reflns_av_R_equivalents 0.0294
_diffrn_reflns_av_unetI/netI 0.0319
_diffrn_reflns_limit_h_max 13
_diffrn_reflns_limit_h_min -13
_diffrn_reflns_limit_k_max 31
_diffrn_reflns_limit_k_min -35
_diffrn_reflns_limit_l_max 18
_diffrn_reflns_limit_l_min -17
_diffrn_reflns_number 27536
_diffrn_reflns_theta_full 25.63
_diffrn_reflns_theta_max 25.63
_diffrn_reflns_theta_min 2.89
_diffrn_source 'SuperNova (Mo) X-ray Source'
_exptl_absorpt_coefficient_mu 4.116
_exptl_absorpt_correction_T_max 1.00000
_exptl_absorpt_correction_T_min 0.67459
_exptl_absorpt_correction_type multi-scan
_exptl_absorpt_process_details
;
CrysAlisPro, Oxford Diffraction Ltd.,
Version 1.171.34.44 (release 25-10-2010 CrysAlis171 .NET)
(compiled Oct 25 2010,18:11:34)
Empirical absorption correction using spherical harmonics,
 implemented in SCALE3 ABSPACK scaling algorithm.
;
_exptl_crystal_colour colourless
_exptl_crystal_colour_primary colourless
_exptl_crystal_density_diffrn 1.634
_exptl_crystal_density_method 'not measured'
_exptl_crystal_description irregular
_exptl_crystal_F_000 1760
_exptl_crystal_size_max 0.4069
_exptl_crystal_size_mid 0.2344
_exptl_crystal_size_min 0.1778
_refine_diff_density_max 0.604
_refine_diff_density_min -0.751
_refine_diff_density_rms 0.093
_refine_ls_extinction_method none
_refine_ls_goodness_of_fit_ref 1.052
_refine_ls_hydrogen_treatment mixed
_refine_ls_matrix_type full
_refine_ls_number_parameters 435
_refine_ls_number_reflns 8391
_refine_ls_number_restraints 4
_refine_ls_restrained_S_all 1.052
_refine_ls_R_factor_all 0.0261
_refine_ls_R_factor_gt 0.0224
_refine_ls_shift/su_max 0.004
_refine_ls_shift/su_mean 0.000
_refine_ls_structure_factor_coef Fsqd
_refine_ls_weighting_details 'calc w=1/[\s^2^(Fo^2^)+(0.0153P)^2^+2.2905P] where P=(Fo^2^+2Fc^2^)/3'
_refine_ls_weighting_scheme calc
_refine_ls_wR_factor_gt 0.0455
_refine_ls_wR_factor_ref 0.0469
_reflns_number_gt 7679
_reflns_number_total 8391
_reflns_threshold_expression >2sigma(I)
_cod_data_source_file c4cc00853g2.cif
_cod_data_source_block rnp1103
_cod_database_code 7112195
_chemical_oxdiff_formula 'C37 H57 F5 O P2 Pt'
_chemical_oxdiff_usercomment 'Naser's Pt anisol'
_reflns_odcompleteness_completeness 99.80
_reflns_odcompleteness_iscentric 1
_reflns_odcompleteness_theta 25.63
_olex2_refinement_description
;
1. Fixed Uiso
 At 1.2 times of:
  All C(H) groups, All C(H,H) groups, All C(H,H,H,H) groups
2. Restrained distances
 C36-C37 \\sim C36A-C37
 with sigma of 0.01
 C36-C35 \\sim C36A-C35
 with sigma of 0.01
 C31-C32 \\sim C31A-C32
 with sigma of 0.01
 C31-C30 \\sim C31A-C30
 with sigma of 0.01
3. Uiso/Uaniso restraints and constraints
Uanis(C31) = Uanis(C31A)
Uanis(C36) = Uanis(C36A)
4. Others
 Sof(H30C)=Sof(H30D)=Sof(C31A)=Sof(H31C)=Sof(H31D)=Sof(H32C)=Sof(H32D)=1-FVAR(1)
 Sof(H30A)=Sof(H30B)=Sof(C31)=Sof(H31A)=Sof(H31B)=Sof(H32A)=Sof(H32B)=FVAR(1)
 Sof(H35C)=Sof(H35D)=Sof(C36A)=Sof(H36C)=Sof(H36D)=Sof(H37C)=Sof(H37D)=1-FVAR(2)
 Sof(H35A)=Sof(H35B)=Sof(C36)=Sof(H36A)=Sof(H36B)=Sof(H37A)=Sof(H37B)=FVAR(2)
5.a Ternary CH refined with riding coordinates:
 C8(H8), C13(H13), C18(H18), C23(H23), C28(H28), C33(H33)
5.b Secondary CH2 refined with riding coordinates:
 C9(H9A,H9B), C10(H10A,H10B), C11(H11A,H11B), C12(H12A,H12B), C14(H14A,H14B),
 C15(H15A,H15B), C16(H16A,H16B), C17(H17A,H17B), C19(H19A,H19B), C20(H20A,H20B),
  C21(H21A,H21B), C22(H22A,H22B), C24(H24A,H24B), C25(H25A,H25B), C26(H26A,
 H26B), C27(H27A,H27B), C29(H29A,H29B), C30(H30A,H30B), C30(H30C,H30D),
 C31(H31A,H31B), C31A(H31C,H31D), C32(H32A,H32B), C32(H32C,H32D), C34(H34A,
 H34B), C35(H35A,H35B), C35(H35C,H35D), C36(H36A,H36B), C36A(H36C,H36D),
 C37(H37A,H37B), C37(H37C,H37D)
;

loop_
_space_group_symop_id
_space_group_symop_operation_xyz
1 'x, y, z'
2 '-x+1/2, y+1/2, -z+1/2'
3 '-x, -y, -z'
4 'x-1/2, -y-1/2, z-1/2'

loop_
_atom_site_label
_atom_site_type_symbol
_atom_site_fract_x
_atom_site_fract_y
_atom_site_fract_z
_atom_site_U_iso_or_equiv
_atom_site_adp_type
_atom_site_occupancy
_atom_site_symmetry_multiplicity
_atom_site_calc_flag
_atom_site_refinement_flags
_atom_site_disorder_assembly
_atom_site_disorder_group
C1 C 0.5365(3) 0.42295(11) 0.94383(18) 0.0198(6) Uani 1 1 d . . .
C2 C 0.5227(2) 0.36245(9) 0.59317(16) 0.0134(5) Uani 1 1 d . . .
C7 C 0.6464(2) 0.38870(9) 0.59584(17) 0.0154(5) Uani 1 1 d . . .
C6 C 0.7293(2) 0.37974(10) 0.53032(19) 0.0203(5) Uani 1 1 d . . .
C5 C 0.6956(3) 0.34352(10) 0.45838(18) 0.0212(6) Uani 1 1 d . . .
C4 C 0.5754(3) 0.31679(10) 0.45172(17) 0.0207(5) Uani 1 1 d . . .
C3 C 0.4924(3) 0.32601(9) 0.51619(17) 0.0166(5) Uani 1 1 d . . .
C8 C 0.5255(2) 0.26935(9) 0.76845(17) 0.0134(5) Uani 1 1 d . . .
H8 H 0.5411 0.2828 0.7042 0.016 Uiso 1 1 calc R . .
C9 C 0.3701(2) 0.25534(9) 0.74604(18) 0.0172(5) Uani 1 1 d . . .
H9A H 0.3384 0.2506 0.8085 0.021 Uiso 1 1 calc R . .
H9B H 0.3118 0.2812 0.7047 0.021 Uiso 1 1 calc R . .
C10 C 0.3661(3) 0.20643(10) 0.68878(18) 0.0209(5) Uani 1 1 d . . .
H10A H 0.3703 0.2127 0.6186 0.025 Uiso 1 1 calc R . .
H10B H 0.2804 0.1874 0.6892 0.025 Uiso 1 1 calc R . .
C11 C 0.4954(3) 0.17843(9) 0.74541(19) 0.0214(6) Uani 1 1 d . . .
H11A H 0.5290 0.1552 0.7002 0.026 Uiso 1 1 calc R . .
H11B H 0.4745 0.1590 0.8013 0.026 Uiso 1 1 calc R . .
C12 C 0.6049(2) 0.21885(9) 0.78511(18) 0.0173(5) Uani 1 1 d . . .
H12A H 0.6795 0.2182 0.7481 0.021 Uiso 1 1 calc R . .
H12B H 0.6474 0.2136 0.8571 0.021 Uiso 1 1 calc R . .
C13 C 0.5291(2) 0.30131(9) 0.97596(16) 0.0139(5) Uani 1 1 d . . .
H13 H 0.5906 0.3213 1.0303 0.017 Uiso 1 1 calc R . .
C14 C 0.3779(2) 0.31433(11) 0.98053(18) 0.0213(6) Uani 1 1 d . . .
H14A H 0.3714 0.3496 1.0007 0.026 Uiso 1 1 calc R . .
H14B H 0.3130 0.3091 0.9145 0.026 Uiso 1 1 calc R . .
C15 C 0.3431(3) 0.27882(10) 1.0590(2) 0.0240(6) Uani 1 1 d . . .
H15A H 0.3213 0.2980 1.1148 0.029 Uiso 1 1 calc R . .
H15B H 0.2616 0.2578 1.0286 0.029 Uiso 1 1 calc R . .
C16 C 0.4723(3) 0.24634(11) 1.09661(19) 0.0238(6) Uani 1 1 d . . .
H16A H 0.5326 0.2605 1.1583 0.029 Uiso 1 1 calc R . .
H16B H 0.4458 0.2119 1.1105 0.029 Uiso 1 1 calc R . .
C17 C 0.5466(2) 0.24693(10) 1.01107(18) 0.0180(5) Uani 1 1 d . . .
H17A H 0.5019 0.2237 0.9570 0.022 Uiso 1 1 calc R . .
H17B H 0.6462 0.2380 1.0349 0.022 Uiso 1 1 calc R . .
C18 C 0.7679(2) 0.31595(9) 0.89199(16) 0.0127(5) Uani 1 1 d . . .
H18 H 0.7957 0.2846 0.9313 0.015 Uiso 1 1 calc R . .
C19 C 0.8329(2) 0.31486(10) 0.80013(18) 0.0190(5) Uani 1 1 d . . .
H19A H 0.8436 0.2800 0.7791 0.023 Uiso 1 1 calc R . .
H19B H 0.7732 0.3332 0.7434 0.023 Uiso 1 1 calc R . .
C20 C 0.9760(3) 0.34030(11) 0.8335(2) 0.0258(6) Uani 1 1 d . . .
H20A H 1.0510 0.3175 0.8244 0.031 Uiso 1 1 calc R . .
H20B H 0.9793 0.3711 0.7942 0.031 Uiso 1 1 calc R . .
C21 C 0.9927(3) 0.35278(10) 0.9439(2) 0.0234(6) Uani 1 1 d . . .
H21A H 1.0480 0.3837 0.9623 0.028 Uiso 1 1 calc R . .
H21B H 1.0385 0.3251 0.9871 0.028 Uiso 1 1 calc R . .
C22 C 0.8427(2) 0.36007(9) 0.95346(18) 0.0163(5) Uani 1 1 d . . .
H22A H 0.8043 0.3925 0.9248 0.020 Uiso 1 1 calc R . .
H22B H 0.8363 0.3581 1.0241 0.020 Uiso 1 1 calc R . .
C23 C 0.5212(2) 0.52042(9) 0.73581(17) 0.0154(5) Uani 1 1 d . A .
H23 H 0.5727 0.5066 0.6874 0.019 Uiso 1 1 calc R . .
C24 C 0.4679(3) 0.57263(9) 0.69504(18) 0.0186(5) Uani 1 1 d . . .
H24A H 0.4885 0.5786 0.6290 0.022 Uiso 1 1 calc R . .
H24B H 0.3660 0.5753 0.6878 0.022 Uiso 1 1 calc R . .
C25 C 0.5455(3) 0.61031(10) 0.7722(2) 0.0289(7) Uani 1 1 d . . .
H25A H 0.5637 0.6417 0.7395 0.035 Uiso 1 1 calc R . .
H25B H 0.4915 0.6181 0.8225 0.035 Uiso 1 1 calc R . .
C26 C 0.6809(3) 0.58367(10) 0.82013(19) 0.0224(6) Uani 1 1 d . . .
H26A H 0.7467 0.5843 0.7759 0.027 Uiso 1 1 calc R . .
H26B H 0.7261 0.5989 0.8853 0.027 Uiso 1 1 calc R . .
C27 C 0.6323(2) 0.53086(10) 0.83324(19) 0.0201(5) Uani 1 1 d . . .
H27A H 0.5914 0.5286 0.8922 0.024 Uiso 1 1 calc R . .
H27B H 0.7105 0.5069 0.8415 0.024 Uiso 1 1 calc R . .
C28 C 0.2711(2) 0.47450(10) 0.62211(17) 0.0176(5) Uani 1 1 d . A .
H28 H 0.2188 0.5068 0.6170 0.021 Uiso 1 1 calc R . .
C29 C 0.3418(3) 0.47302(10) 0.53351(17) 0.0209(5) Uani 1 1 d . A .
H29A H 0.3619 0.5072 0.5133 0.025 Uiso 1 1 calc R . .
H29B H 0.4298 0.4538 0.5510 0.025 Uiso 1 1 calc R . .
C30 C 0.2354(4) 0.44716(15) 0.4504(2) 0.0503(10) Uani 1 1 d D . .
H30A H 0.2120 0.4689 0.3906 0.060 Uiso 0.611(7) 1 calc PR A 1
H30B H 0.2746 0.4156 0.4316 0.060 Uiso 0.611(7) 1 calc PR A 1
H30C H 0.1739 0.4724 0.4094 0.060 Uiso 0.389(7) 1 calc PR A 2
H30D H 0.2839 0.4287 0.4063 0.060 Uiso 0.389(7) 1 calc PR A 2
C31 C 0.1124(5) 0.4370(3) 0.4853(3) 0.0277(12) Uani 0.611(7) 1 d PD A 1
H31A H 0.0683 0.4055 0.4560 0.033 Uiso 0.611(7) 1 calc PR A 1
H31B H 0.0442 0.4645 0.4668 0.033 Uiso 0.611(7) 1 calc PR A 1
C31A C 0.1529(9) 0.4129(3) 0.4940(5) 0.0277(12) Uani 0.389(7) 1 d PD A 2
H31C H 0.1910 0.3786 0.4960 0.033 Uiso 0.389(7) 1 calc PR A 2
H31D H 0.0551 0.4125 0.4546 0.033 Uiso 0.389(7) 1 calc PR A 2
C32 C 0.1615(3) 0.43245(12) 0.60114(19) 0.0265(6) Uani 1 1 d D . .
H32A H 0.0845 0.4387 0.6344 0.032 Uiso 0.611(7) 1 calc PR A 1
H32B H 0.2034 0.3994 0.6218 0.032 Uiso 0.611(7) 1 calc PR A 1
H32C H 0.0697 0.4454 0.6065 0.032 Uiso 0.389(7) 1 calc PR A 2
H32D H 0.1890 0.4051 0.6503 0.032 Uiso 0.389(7) 1 calc PR A 2
C33 C 0.2874(2) 0.49791(9) 0.83128(17) 0.0136(5) Uani 1 1 d . A .
H33 H 0.3554 0.5057 0.8958 0.016 Uiso 1 1 calc R . .
C34 C 0.1970(3) 0.54517(10) 0.8027(2) 0.0213(5) Uani 1 1 d . A .
H34A H 0.2514 0.5758 0.8258 0.026 Uiso 1 1 calc R . .
H34B H 0.1595 0.5472 0.7294 0.026 Uiso 1 1 calc R . .
C35 C 0.0796(3) 0.53843(11) 0.8568(2) 0.0306(7) Uani 1 1 d D . .
H35A H 0.1115 0.5467 0.9287 0.037 Uiso 0.924(7) 1 calc PR B 1
H35B H -0.0017 0.5595 0.8265 0.037 Uiso 0.924(7) 1 calc PR B 1
H35C H 0.0862 0.5647 0.9083 0.037 Uiso 0.076(7) 1 calc PR B 2
H35D H -0.0115 0.5419 0.8083 0.037 Uiso 0.076(7) 1 calc PR B 2
C36 C 0.0448(3) 0.48344(11) 0.8419(3) 0.0291(9) Uani 0.924(7) 1 d PD B 1
H36A H -0.0137 0.4771 0.7740 0.035 Uiso 0.924(7) 1 calc PR B 1
H36B H -0.0051 0.4714 0.8918 0.035 Uiso 0.924(7) 1 calc PR B 1
C36A C 0.089(4) 0.4878(6) 0.905(3) 0.0291(9) Uani 0.076(7) 1 d PD B 2
H36C H -0.0037 0.4719 0.8936 0.035 Uiso 0.076(7) 1 calc PR B 2
H36D H 0.1284 0.4905 0.9785 0.035 Uiso 0.076(7) 1 calc PR B 2
C37 C 0.1860(2) 0.45787(10) 0.85600(18) 0.0180(5) Uani 1 1 d D . .
H37A H 0.1795 0.4289 0.8104 0.022 Uiso 0.924(7) 1 calc PR B 1
H37B H 0.2191 0.4460 0.9257 0.022 Uiso 0.924(7) 1 calc PR B 1
H37C H 0.1331 0.4413 0.7944 0.022 Uiso 0.076(7) 1 calc PR B 2
H37D H 0.2374 0.4322 0.9022 0.022 Uiso 0.076(7) 1 calc PR B 2
F7 F 0.68828(14) 0.42497(5) 0.66479(10) 0.0208(3) Uani 1 1 d . . .
F6 F 0.84403(15) 0.40774(7) 0.53578(13) 0.0349(4) Uani 1 1 d . . .
F5 F 0.77492(17) 0.33611(7) 0.39214(12) 0.0355(4) Uani 1 1 d . . .
F4 F 0.53898(18) 0.28130(6) 0.38075(11) 0.0321(4) Uani 1 1 d . . .
F3 F 0.37525(15) 0.29849(6) 0.50792(10) 0.0250(3) Uani 1 1 d . . .
O1 O 0.43814(16) 0.36870(6) 0.65103(11) 0.0139(3) Uani 1 1 d . . .
P1 P 0.57701(6) 0.31970(2) 0.85972(4) 0.01092(12) Uani 1 1 d . . .
P2 P 0.39029(6) 0.47317(2) 0.74651(4) 0.01155(12) Uani 1 1 d . . .
Pt1 Pt 0.489129(9) 0.396405(3) 0.800405(6) 0.01081(3) Uani 1 1 d . A .
H1A H 0.587(3) 0.3991(10) 0.994(2) 0.023(8) Uiso 1 1 d . . .
H1B H 0.596(3) 0.4515(12) 0.950(2) 0.031(8) Uiso 1 1 d . . .
H1C H 0.455(3) 0.4320(12) 0.963(2) 0.043(10) Uiso 1 1 d . . .

loop_
_atom_site_aniso_label
_atom_site_aniso_U_11
_atom_site_aniso_U_22
_atom_site_aniso_U_33
_atom_site_aniso_U_23
_atom_site_aniso_U_13
_atom_site_aniso_U_12
C1 0.0270(14) 0.0183(14) 0.0113(11) -0.0042(10) -0.0009(11) 0.0064(12)
C2 0.0164(11) 0.0135(12) 0.0098(10) 0.0013(9) 0.0020(9) 0.0027(10)
C7 0.0167(12) 0.0159(13) 0.0125(11) -0.0007(9) 0.0012(10) 0.0012(10)
C6 0.0135(11) 0.0246(14) 0.0235(13) 0.0056(11) 0.0058(10) 0.0031(11)
C5 0.0240(13) 0.0252(15) 0.0182(12) 0.0032(10) 0.0123(11) 0.0107(12)
C4 0.0348(14) 0.0134(13) 0.0145(11) -0.0012(10) 0.0069(11) 0.0062(11)
C3 0.0209(12) 0.0128(13) 0.0155(11) 0.0004(9) 0.0034(10) -0.0030(10)
C8 0.0149(11) 0.0131(12) 0.0123(10) -0.0009(9) 0.0036(9) -0.0005(10)
C9 0.0144(11) 0.0172(13) 0.0176(11) -0.0010(10) -0.0011(10) -0.0013(10)
C10 0.0230(13) 0.0165(13) 0.0201(12) -0.0009(10) -0.0008(11) -0.0058(11)
C11 0.0262(13) 0.0123(13) 0.0251(13) -0.0022(10) 0.0050(11) -0.0006(11)
C12 0.0186(12) 0.0146(13) 0.0192(12) -0.0024(10) 0.0055(10) 0.0003(10)
C13 0.0147(11) 0.0166(13) 0.0104(10) 0.0003(9) 0.0032(9) 0.0008(10)
C14 0.0183(12) 0.0304(15) 0.0157(11) -0.0026(11) 0.0050(10) 0.0040(12)
C15 0.0222(13) 0.0223(15) 0.0325(14) -0.0045(11) 0.0163(12) -0.0071(11)
C16 0.0252(13) 0.0290(16) 0.0193(12) 0.0046(11) 0.0094(11) -0.0037(12)
C17 0.0159(11) 0.0202(14) 0.0182(11) 0.0028(10) 0.0048(10) -0.0012(11)
C18 0.0117(10) 0.0123(12) 0.0134(10) 0.0011(9) 0.0018(9) 0.0004(9)
C19 0.0136(11) 0.0239(14) 0.0206(12) 0.0018(10) 0.0063(10) -0.0008(11)
C20 0.0202(13) 0.0273(16) 0.0333(14) -0.0024(12) 0.0129(12) -0.0074(12)
C21 0.0152(12) 0.0216(15) 0.0310(14) -0.0001(11) 0.0008(11) -0.0051(11)
C22 0.0159(11) 0.0123(12) 0.0193(12) 0.0015(9) 0.0014(10) -0.0024(10)
C23 0.0139(11) 0.0158(13) 0.0174(11) -0.0007(10) 0.0053(9) -0.0009(10)
C24 0.0199(12) 0.0163(13) 0.0187(12) 0.0020(10) 0.0027(10) -0.0021(11)
C25 0.0421(17) 0.0148(14) 0.0258(14) -0.0020(11) -0.0002(13) -0.0009(13)
C26 0.0245(13) 0.0224(15) 0.0198(12) -0.0037(11) 0.0045(11) -0.0104(12)
C27 0.0147(11) 0.0188(14) 0.0251(13) -0.0002(11) 0.0014(10) -0.0004(10)
C28 0.0142(11) 0.0214(14) 0.0150(11) -0.0017(10) -0.0005(10) 0.0053(10)
C29 0.0260(13) 0.0211(14) 0.0152(11) 0.0008(10) 0.0042(11) -0.0012(11)
C30 0.055(2) 0.077(3) 0.0179(14) -0.0080(16) 0.0054(15) -0.034(2)
C31 0.015(2) 0.049(4) 0.0195(17) -0.015(2) 0.0030(18) -0.004(2)
C31A 0.015(2) 0.049(4) 0.0195(17) -0.015(2) 0.0030(18) -0.004(2)
C32 0.0151(12) 0.0437(18) 0.0206(13) -0.0110(12) 0.0042(11) -0.0073(12)
C33 0.0135(10) 0.0126(12) 0.0161(11) -0.0019(9) 0.0060(9) 0.0010(10)
C34 0.0222(12) 0.0173(14) 0.0269(13) -0.0007(11) 0.0108(11) 0.0027(11)
C35 0.0262(14) 0.0217(16) 0.0496(18) -0.0022(13) 0.0203(14) 0.0047(12)
C36 0.0189(15) 0.0255(17) 0.046(2) -0.0017(15) 0.0144(15) -0.0010(13)
C36A 0.0189(15) 0.0255(17) 0.046(2) -0.0017(15) 0.0144(15) -0.0010(13)
C37 0.0188(12) 0.0174(13) 0.0204(12) -0.0014(10) 0.0096(10) -0.0002(10)
F7 0.0188(7) 0.0212(8) 0.0224(7) -0.0083(6) 0.0051(6) -0.0072(6)
F6 0.0179(7) 0.0487(11) 0.0428(10) -0.0026(8) 0.0164(7) -0.0082(8)
F5 0.0380(9) 0.0452(11) 0.0308(9) -0.0010(8) 0.0234(8) 0.0158(8)
F4 0.0558(11) 0.0211(9) 0.0214(8) -0.0096(6) 0.0132(8) 0.0038(8)
F3 0.0315(8) 0.0219(8) 0.0214(7) -0.0072(6) 0.0060(7) -0.0138(7)
O1 0.0147(8) 0.0175(9) 0.0098(7) -0.0022(6) 0.0033(7) -0.0016(7)
P1 0.0109(3) 0.0113(3) 0.0105(3) -0.0009(2) 0.0025(2) 0.0002(2)
P2 0.0114(3) 0.0113(3) 0.0121(3) -0.0007(2) 0.0031(2) 0.0004(2)
Pt1 0.01148(5) 0.01121(5) 0.00961(5) -0.00118(3) 0.00223(3) 0.00090(4)

loop_
_atom_type_symbol
_atom_type_description
_atom_type_scat_dispersion_real
_atom_type_scat_dispersion_imag
_atom_type_scat_source
C C 0.0033 0.0016 'International Tables Vol C Tables 4.2.6.8 and 6.1.1.4'
H H 0.0000 0.0000 'International Tables Vol C Tables 4.2.6.8 and 6.1.1.4'
F F 0.0171 0.0103 'International Tables Vol C Tables 4.2.6.8 and 6.1.1.4'
O O 0.0106 0.0060 'International Tables Vol C Tables 4.2.6.8 and 6.1.1.4'
P P 0.1023 0.0942 'International Tables Vol C Tables 4.2.6.8 and 6.1.1.4'
Pt Pt -1.7033 8.3905 'International Tables Vol C Tables 4.2.6.8 and 6.1.1.4'

loop_
_exptl_crystal_face_index_h
_exptl_crystal_face_index_k
_exptl_crystal_face_index_l
_exptl_crystal_face_perp_dist
_exptl_oxdiff_crystal_face_indexfrac_h
_exptl_oxdiff_crystal_face_indexfrac_k
_exptl_oxdiff_crystal_face_indexfrac_l
_exptl_oxdiff_crystal_face_x
_exptl_oxdiff_crystal_face_y
_exptl_oxdiff_crystal_face_z
14 0 -5 0.0917 14.0000 -0.0000 -5.0000 -0.0759 -0.6376 0.7732
13 -5 4 0.1010 13.0000 -5.0000 4.0000 -0.0224 -0.2230 1.0146
11 6 -15 0.1292 11.0000 6.0000 -15.0000 -0.1313 -0.9701 0.2295
-2 10 -17 0.2139 -2.0000 10.0000 -17.0000 -0.0939 -0.6631 -0.7173
-13 4 -1 0.1251 -13.0000 4.0000 -1.0000 0.0571 0.3446 -0.9152
-14 -2 9 0.0898 -14.0000 -2.0000 9.0000 0.1059 0.8056 -0.6374
-1 -10 19 0.1718 -1.0000 -10.0000 19.0000 0.1285 0.8347 0.5808
7 24 9 0.0747 7.0000 24.0000 9.0000 0.7788 -0.0963 0.6306
7 -31 1 0.1472 7.0000 -31.0000 1.0000 -0.7300 0.0846 0.6492
-5 -29 -8 0.1297 -5.0000 -29.0000 -8.0000 -0.8786 0.1136 -0.4416
-10 -10 -9 0.1305 -10.0000 -10.0000 -9.0000 -0.4400 0.0700 -0.8988
-1 13 18 0.0806 -1.0000 13.0000 18.0000 0.6736 0.5955 0.4363
4 -12 -18 0.1209 4.0000 -12.0000 -18.0000 -0.6441 -0.7006 -0.2418
13 -15 -4 0.0888 13.0000 -15.0000 -4.0000 -0.4261 -0.4364 0.8119
10 26 -1 0.0933 10.0000 26.0000 -1.0000 0.6351 -0.5864 0.5054
12 13 3 0.0686 12.0000 13.0000 3.0000 0.3983 -0.3862 0.8281
-12 -12 -4 0.1029 -12.0000 -12.0000 -4.0000 -0.3935 0.3398 -0.8645
13 16 -6 0.0810 13.0000 16.0000 -6.0000 0.2956 -0.7833 0.5965
4 -27 -13 0.1148 4.0000 -27.0000 -13.0000 -0.9136 -0.3810 -0.0106
-12 18 3 0.1347 -12.0000 18.0000 3.0000 0.4817 0.3404 -0.7917
-8 28 -3 0.1654 -8.0000 28.0000 -3.0000 0.6152 -0.1014 -0.7638

loop_
_geom_angle_atom_site_label_1
_geom_angle_atom_site_label_2
_geom_angle_atom_site_label_3
_geom_angle
Pt1 C1 H1A 114.5(16)
Pt1 C1 H1B 110.7(18)
Pt1 C1 H1C 110.5(19)
H1A C1 H1B 105(2)
H1A C1 H1C 107(3)
H1B C1 H1C 109(3)
C7 C2 C3 113.1(2)
O1 C2 C7 127.2(2)
O1 C2 C3 119.7(2)
C6 C7 C2 123.1(2)
F7 C7 C2 119.9(2)
F7 C7 C6 117.0(2)
C5 C6 C7 121.2(2)
F6 C6 C7 119.4(2)
F6 C6 C5 119.4(2)
C6 C5 C4 118.4(2)
F5 C5 C6 120.8(2)
F5 C5 C4 120.7(2)
C3 C4 C5 120.4(2)
F4 C4 C5 119.6(2)
F4 C4 C3 119.9(2)
C4 C3 C2 123.8(2)
F3 C3 C2 117.5(2)
F3 C3 C4 118.7(2)
C9 C8 H8 105.4
C9 C8 C12 105.24(19)
C9 C8 P1 114.81(16)
C12 C8 H8 105.4
C12 C8 P1 119.39(15)
P1 C8 H8 105.4
C8 C9 H9A 111.3
C8 C9 H9B 111.3
H9A C9 H9B 109.2
C10 C9 C8 102.5(2)
C10 C9 H9A 111.3
C10 C9 H9B 111.3
C9 C10 H10A 111.0
C9 C10 H10B 111.0
C9 C10 C11 103.98(19)
H10A C10 H10B 109.0
C11 C10 H10A 111.0
C11 C10 H10B 111.0
C10 C11 H11A 110.6
C10 C11 H11B 110.6
C10 C11 C12 105.7(2)
H11A C11 H11B 108.7
C12 C11 H11A 110.6
C12 C11 H11B 110.6
C8 C12 H12A 110.6
C8 C12 H12B 110.6
C11 C12 C8 105.74(18)
C11 C12 H12A 110.6
C11 C12 H12B 110.6
H12A C12 H12B 108.7
C14 C13 H13 105.7
C14 C13 P1 115.08(16)
C17 C13 H13 105.7
C17 C13 C14 103.8(2)
C17 C13 P1 119.74(17)
P1 C13 H13 105.7
C13 C14 H14A 110.6
C13 C14 H14B 110.6
H14A C14 H14B 108.8
C15 C14 C13 105.5(2)
C15 C14 H14A 110.6
C15 C14 H14B 110.6
C14 C15 H15A 110.5
C14 C15 H15B 110.5
H15A C15 H15B 108.6
C16 C15 C14 106.4(2)
C16 C15 H15A 110.5
C16 C15 H15B 110.5
C15 C16 H16A 110.9
C15 C16 H16B 110.9
H16A C16 H16B 108.9
C17 C16 C15 104.3(2)
C17 C16 H16A 110.9
C17 C16 H16B 110.9
C13 C17 H17A 111.3
C13 C17 H17B 111.3
C16 C17 C13 102.4(2)
C16 C17 H17A 111.3
C16 C17 H17B 111.3
H17A C17 H17B 109.2
C19 C18 H18 108.2
C19 C18 P1 113.85(15)
C22 C18 H18 108.2
C22 C18 C19 103.06(19)
C22 C18 P1 115.10(16)
P1 C18 H18 108.2
C18 C19 H19A 110.5
C18 C19 H19B 110.5
H19A C19 H19B 108.7
C20 C19 C18 106.1(2)
C20 C19 H19A 110.5
C20 C19 H19B 110.5
C19 C20 H20A 110.6
C19 C20 H20B 110.6
H20A C20 H20B 108.7
C21 C20 C19 105.6(2)
C21 C20 H20A 110.6
C21 C20 H20B 110.6
C20 C21 H21A 111.1
C20 C21 H21B 111.1
C20 C21 C22 103.5(2)
H21A C21 H21B 109.0
C22 C21 H21A 111.1
C22 C21 H21B 111.1
C18 C22 H22A 111.4
C18 C22 H22B 111.4
C21 C22 C18 101.8(2)
C21 C22 H22A 111.4
C21 C22 H22B 111.4
H22A C22 H22B 109.3
C24 C23 H23 106.0
C24 C23 P2 117.61(16)
C27 C23 H23 106.0
C27 C23 C24 105.17(19)
C27 C23 P2 115.08(17)
P2 C23 H23 106.0
C23 C24 H24A 110.6
C23 C24 H24B 110.6
H24A C24 H24B 108.7
C25 C24 C23 105.72(19)
C25 C24 H24A 110.6
C25 C24 H24B 110.6
C24 C25 H25A 111.0
C24 C25 H25B 111.0
H25A C25 H25B 109.0
C26 C25 C24 103.7(2)
C26 C25 H25A 111.0
C26 C25 H25B 111.0
C25 C26 H26A 111.3
C25 C26 H26B 111.3
H26A C26 H26B 109.2
C27 C26 C25 102.6(2)
C27 C26 H26A 111.3
C27 C26 H26B 111.3
C23 C27 H27A 110.9
C23 C27 H27B 110.9
C26 C27 C23 104.2(2)
C26 C27 H27A 110.9
C26 C27 H27B 110.9
H27A C27 H27B 108.9
C29 C28 H28 106.8
C29 C28 P2 115.23(16)
C32 C28 H28 106.8
C32 C28 C29 105.2(2)
C32 C28 P2 115.35(18)
P2 C28 H28 106.8
C28 C29 H29A 110.9
C28 C29 H29B 110.9
H29A C29 H29B 109.0
C30 C29 C28 104.1(2)
C30 C29 H29A 110.9
C30 C29 H29B 110.9
C29 C30 H30A 109.9
C29 C30 H30B 109.9
C29 C30 H30C 109.8
C29 C30 H30D 109.8
H30A C30 H30B 108.3
H30A C30 H30C 30.0
H30A C30 H30D 80.6
H30B C30 H30C 131.3
H30B C30 H30D 30.3
H30C C30 H30D 108.2
C31 C30 C29 108.8(3)
C31 C30 H30A 109.9
C31 C30 H30B 109.9
C31 C30 H30C 82.3
C31 C30 H30D 133.0
C31 C30 C31A 30.3(3)
C31A C30 C29 109.4(3)
C31A C30 H30A 132.3
C31A C30 H30B 82.0
C31A C30 H30C 109.8
C31A C30 H30D 109.8
C30 C31 H31A 110.6
C30 C31 H31B 110.6
C30 C31 C32 105.9(3)
H31A C31 H31B 108.7
C32 C31 H31A 110.6
C32 C31 H31B 110.6
C30 C31A H31C 110.6
C30 C31A H31D 110.6
C30 C31A C32 105.8(4)
H31C C31A H31D 108.7
C32 C31A H31C 110.6
C32 C31A H31D 110.6
C28 C32 C31 99.8(3)
C28 C32 C31A 107.6(3)
C28 C32 H32A 111.8
C28 C32 H32B 111.8
C28 C32 H32C 110.2
C28 C32 H32D 110.2
C31 C32 H32A 111.8
C31 C32 H32B 111.8
C31 C32 H32C 88.9
C31 C32 H32D 136.5
C31A C32 C31 28.1(3)
C31A C32 H32A 128.5
C31A C32 H32B 84.1
C31A C32 H32C 110.2
C31A C32 H32D 110.2
H32A C32 H32B 109.5
H32A C32 H32C 24.3
H32A C32 H32D 85.8
H32B C32 H32C 128.4
H32B C32 H32D 27.6
H32C C32 H32D 108.5
C34 C33 H33 106.4
C34 C33 C37 104.81(18)
C34 C33 P2 120.37(17)
C37 C33 H33 106.4
C37 C33 P2 111.74(16)
P2 C33 H33 106.4
C33 C34 H34A 111.0
C33 C34 H34B 111.0
H34A C34 H34B 109.0
C35 C34 C33 103.8(2)
C35 C34 H34A 111.0
C35 C34 H34B 111.0
C34 C35 H35A 111.2
C34 C35 H35B 111.2
C34 C35 H35C 109.6
C34 C35 H35D 109.6
H35A C35 H35B 109.1
H35A C35 H35C 34.3
H35A C35 H35D 132.5
H35B C35 H35C 78.7
H35B C35 H35D 31.2
H35C C35 H35D 108.1
C36 C35 C34 102.9(2)
C36 C35 H35A 111.2
C36 C35 H35B 111.2
C36 C35 H35C 139.7
C36 C35 H35D 81.8
C36A C35 C34 110.4(7)
C36A C35 H35A 77.6
C36A C35 H35B 131.3
C36A C35 H35C 109.6
C36A C35 H35D 109.6
C36A C35 C36 34.3(16)
C35 C36 H36A 110.9
C35 C36 H36B 110.9
C35 C36 C37 104.3(2)
H36A C36 H36B 108.9
C37 C36 H36A 110.9
C37 C36 H36B 110.9
C35 C36A H36C 110.8
C35 C36A H36D 110.8
C35 C36A C37 104.7(7)
H36C C36A H36D 108.9
C37 C36A H36C 110.8
C37 C36A H36D 110.8
C33 C37 H37A 110.5
C33 C37 H37B 110.5
C33 C37 H37C 111.0
C33 C37 H37D 111.0
C36 C37 C33 106.2(2)
C36 C37 C36A 33.9(16)
C36 C37 H37A 110.5
C36 C37 H37B 110.5
C36 C37 H37C 79.1
C36 C37 H37D 135.1
C36A C37 C33 103.8(10)
C36A C37 H37A 137.7
C36A C37 H37B 80.4
C36A C37 H37C 111.0
C36A C37 H37D 111.0
H37A C37 H37B 108.7
H37A C37 H37C 33.2
H37A C37 H37D 79.1
H37B C37 H37C 132.3
H37B C37 H37D 32.2
H37C C37 H37D 109.0
C2 O1 Pt1 126.79(14)
C8 P1 C13 108.22(11)
C8 P1 C18 103.24(11)
C8 P1 Pt1 113.14(8)
C13 P1 Pt1 113.20(8)
C18 P1 C13 103.65(10)
C18 P1 Pt1 114.48(8)
C23 P2 C33 107.89(11)
C23 P2 Pt1 112.56(8)
C28 P2 C23 102.73(11)
C28 P2 C33 104.80(11)
C28 P2 Pt1 116.38(9)
C33 P2 Pt1 111.68(8)
C1 Pt1 O1 179.55(10)
C1 Pt1 P1 89.23(8)
C1 Pt1 P2 89.07(8)
O1 Pt1 P1 90.86(5)
O1 Pt1 P2 90.81(5)
P1 Pt1 P2 176.43(2)

loop_
_geom_bond_atom_site_label_1
_geom_bond_atom_site_label_2
_geom_bond_distance
C1 Pt1 2.045(2)
C1 H1A 0.99(3)
C1 H1B 0.96(3)
C1 H1C 0.93(3)
C2 C7 1.403(3)
C2 C3 1.419(3)
C2 O1 1.294(3)
C7 C6 1.375(3)
C7 F7 1.352(3)
C6 C5 1.369(4)
C6 F6 1.346(3)
C5 C4 1.371(4)
C5 F5 1.349(3)
C4 C3 1.365(3)
C4 F4 1.349(3)
C3 F3 1.354(3)
C8 H8 1.0000
C8 C9 1.538(3)
C8 C12 1.553(3)
C8 P1 1.830(2)
C9 H9A 0.9900
C9 H9B 0.9900
C9 C10 1.523(3)
C10 H10A 0.9900
C10 H10B 0.9900
C10 C11 1.526(3)
C11 H11A 0.9900
C11 H11B 0.9900
C11 C12 1.537(3)
C12 H12A 0.9900
C12 H12B 0.9900
C13 H13 1.0000
C13 C14 1.550(3)
C13 C17 1.530(3)
C13 P1 1.839(2)
C14 H14A 0.9900
C14 H14B 0.9900
C14 C15 1.537(4)
C15 H15A 0.9900
C15 H15B 0.9900
C15 C16 1.530(4)
C16 H16A 0.9900
C16 H16B 0.9900
C16 C17 1.527(3)
C17 H17A 0.9900
C17 H17B 0.9900
C18 H18 1.0000
C18 C19 1.547(3)
C18 C22 1.536(3)
C18 P1 1.835(2)
C19 H19A 0.9900
C19 H19B 0.9900
C19 C20 1.538(3)
C20 H20A 0.9900
C20 H20B 0.9900
C20 C21 1.527(4)
C21 H21A 0.9900
C21 H21B 0.9900
C21 C22 1.530(3)
C22 H22A 0.9900
C22 H22B 0.9900
C23 H23 1.0000
C23 C24 1.551(3)
C23 C27 1.544(3)
C23 P2 1.839(2)
C24 H24A 0.9900
C24 H24B 0.9900
C24 C25 1.532(3)
C25 H25A 0.9900
C25 H25B 0.9900
C25 C26 1.522(4)
C26 H26A 0.9900
C26 H26B 0.9900
C26 C27 1.517(4)
C27 H27A 0.9900
C27 H27B 0.9900
C28 H28 1.0000
C28 C29 1.542(3)
C28 C32 1.541(4)
C28 P2 1.834(2)
C29 H29A 0.9900
C29 H29B 0.9900
C29 C30 1.524(4)
C30 H30A 0.9900
C30 H30B 0.9900
C30 H30C 0.9900
C30 H30D 0.9900
C30 C31 1.434(5)
C30 C31A 1.447(7)
C31 H31A 0.9900
C31 H31B 0.9900
C31 C32 1.557(5)
C31A H31C 0.9900
C31A H31D 0.9900
C31A C32 1.548(6)
C32 H32A 0.9900
C32 H32B 0.9900
C32 H32C 0.9900
C32 H32D 0.9900
C33 H33 1.0000
C33 C34 1.545(3)
C33 C37 1.558(3)
C33 P2 1.842(2)
C34 H34A 0.9900
C34 H34B 0.9900
C34 C35 1.529(4)
C35 H35A 0.9900
C35 H35B 0.9900
C35 H35C 0.9900
C35 H35D 0.9900
C35 C36 1.514(4)
C35 C36A 1.504(11)
C36 H36A 0.9900
C36 H36B 0.9900
C36 C37 1.525(4)
C36A H36C 0.9900
C36A H36D 0.9900
C36A C37 1.526(10)
C37 H37A 0.9900
C37 H37B 0.9900
C37 H37C 0.9900
C37 H37D 0.9900
O1 Pt1 2.1304(15)
P1 Pt1 2.3021(6)
P2 Pt1 2.3200(6)

loop_
_geom_torsion_atom_site_label_1
_geom_torsion_atom_site_label_2
_geom_torsion_atom_site_label_3
_geom_torsion_atom_site_label_4
_geom_torsion
C2 C7 C6 C5 -0.9(4)
C2 C7 C6 F6 177.8(2)
C2 O1 Pt1 C1 179(100)
C2 O1 Pt1 P1 -79.18(18)
C2 O1 Pt1 P2 103.98(18)
C7 C2 C3 C4 0.7(3)
C7 C2 C3 F3 179.7(2)
C7 C2 O1 Pt1 -27.2(3)
C7 C6 C5 C4 1.2(4)
C7 C6 C5 F5 177.7(2)
C6 C5 C4 C3 -0.6(4)
C6 C5 C4 F4 179.2(2)
C5 C4 C3 C2 -0.4(4)
C5 C4 C3 F3 -179.3(2)
C3 C2 C7 C6 -0.1(3)
C3 C2 C7 F7 179.5(2)
C3 C2 O1 Pt1 153.56(17)
C8 C9 C10 C11 41.5(2)
C8 P1 Pt1 C1 164.55(12)
C8 P1 Pt1 O1 -15.01(9)
C8 P1 Pt1 P2 102.9(3)
C9 C8 C12 C11 14.3(2)
C9 C8 P1 C13 56.83(19)
C9 C8 P1 C18 166.26(17)
C9 C8 P1 Pt1 -69.44(18)
C9 C10 C11 C12 -33.0(3)
C10 C11 C12 C8 11.3(3)
C12 C8 C9 C10 -34.3(2)
C12 C8 P1 C13 -69.5(2)
C12 C8 P1 C18 39.9(2)
C12 C8 P1 Pt1 164.22(15)
C13 C14 C15 C16 -0.5(3)
C13 P1 Pt1 C1 40.97(12)
C13 P1 Pt1 O1 -138.59(9)
C13 P1 Pt1 P2 -20.7(3)
C14 C13 C17 C16 -40.3(2)
C14 C13 P1 C8 -86.4(2)
C14 C13 P1 C18 164.41(18)
C14 C13 P1 Pt1 39.8(2)
C14 C15 C16 C17 -24.6(3)
C15 C16 C17 C13 40.2(2)
C17 C13 C14 C15 25.2(2)
C17 C13 P1 C8 38.4(2)
C17 C13 P1 C18 -70.7(2)
C17 C13 P1 Pt1 164.64(15)
C18 C19 C20 C21 2.8(3)
C18 P1 Pt1 C1 -77.53(12)
C18 P1 Pt1 O1 102.91(9)
C18 P1 Pt1 P2 -139.2(3)
C19 C18 C22 C21 -41.4(2)
C19 C18 P1 C8 50.6(2)
C19 C18 P1 C13 163.39(18)
C19 C18 P1 Pt1 -72.83(18)
C19 C20 C21 C22 -28.7(3)
C20 C21 C22 C18 43.6(2)
C22 C18 C19 C20 23.9(2)
C22 C18 P1 C8 169.26(17)
C22 C18 P1 C13 -77.93(19)
C22 C18 P1 Pt1 45.85(18)
C23 C24 C25 C26 27.3(3)
C23 P2 Pt1 C1 80.02(12)
C23 P2 Pt1 O1 -100.42(9)
C23 P2 Pt1 P1 141.7(3)
C24 C23 C27 C26 -23.7(2)
C24 C23 P2 C28 50.9(2)
C24 C23 P2 C33 -59.5(2)
C24 C23 P2 Pt1 176.84(15)
C24 C25 C26 C27 -42.2(3)
C25 C26 C27 C23 40.8(3)
C27 C23 C24 C25 -2.3(3)
C27 C23 P2 C28 175.69(18)
C27 C23 P2 C33 65.3(2)
C27 C23 P2 Pt1 -58.36(19)
C28 C29 C30 C31 2.7(5)
C28 C29 C30 C31A -29.4(5)
C28 P2 Pt1 C1 -161.79(13)
C28 P2 Pt1 O1 17.78(10)
C28 P2 Pt1 P1 -100.1(3)
C29 C28 C32 C31 -36.8(3)
C29 C28 C32 C31A -9.0(5)
C29 C28 P2 C23 47.3(2)
C29 C28 P2 C33 160.02(19)
C29 C28 P2 Pt1 -76.1(2)
C29 C30 C31 C32 -26.6(6)
C29 C30 C31A C32 23.7(7)
C30 C31 C32 C28 39.1(5)
C30 C31 C32 C31A -70.2(6)
C30 C31A C32 C28 -8.7(7)
C30 C31A C32 C31 68.7(7)
C31 C30 C31A C32 -70.6(6)
C31A C30 C31 C32 69.9(6)
C32 C28 C29 C30 22.3(3)
C32 C28 P2 C23 170.33(18)
C32 C28 P2 C33 -77.0(2)
C32 C28 P2 Pt1 46.9(2)
C33 C34 C35 C36 -40.9(3)
C33 C34 C35 C36A -5.9(19)
C33 P2 Pt1 C1 -41.53(12)
C33 P2 Pt1 O1 138.04(9)
C33 P2 Pt1 P1 20.2(3)
C34 C33 C37 C36 -0.5(3)
C34 C33 C37 C36A -35.6(16)
C34 C33 P2 C23 63.7(2)
C34 C33 P2 C28 -45.2(2)
C34 C33 P2 Pt1 -172.05(16)
C34 C35 C36 C37 40.7(3)
C34 C35 C36A C37 -16(3)
C35 C36 C37 C33 -24.7(3)
C35 C36 C37 C36A 66.0(13)
C35 C36A C37 C33 31(3)
C35 C36A C37 C36 -67.2(14)
C36 C35 C36A C37 66.8(14)
C36A C35 C36 C37 -66.7(13)
C37 C33 C34 C35 25.3(3)
C37 C33 P2 C23 -172.71(15)
C37 C33 P2 C28 78.33(18)
C37 C33 P2 Pt1 -48.50(17)
F7 C7 C6 C5 179.6(2)
F7 C7 C6 F6 -1.7(3)
F6 C6 C5 C4 -177.5(2)
F6 C6 C5 F5 -1.0(4)
F5 C5 C4 C3 -177.1(2)
F5 C5 C4 F4 2.7(4)
F4 C4 C3 C2 179.8(2)
F4 C4 C3 F3 0.9(4)
O1 C2 C7 C6 -179.3(2)
O1 C2 C7 F7 0.2(4)
O1 C2 C3 C4 -180.0(2)
O1 C2 C3 F3 -1.0(3)
P1 C8 C9 C10 -167.66(16)
P1 C8 C12 C11 145.06(18)
P1 C13 C14 C15 158.01(17)
P1 C13 C17 C16 -170.33(16)
P1 C18 C19 C20 149.25(18)
P1 C18 C22 C21 -165.93(16)
P2 C23 C24 C25 127.3(2)
P2 C23 C27 C26 -154.77(18)
P2 C28 C29 C30 150.6(2)
P2 C28 C32 C31 -164.9(3)
P2 C28 C32 C31A -137.1(4)
P2 C33 C34 C35 152.08(19)
P2 C33 C37 C36 -132.5(2)
P2 C33 C37 C36A -167.5(16)
